data_9005686
loop_
_publ_author_name
'Seryotkin, Y. V.'
'Bakakin, V. V.'
'Belitsky, I. A.'

_publ_section_title
;
 The crystal structure of paranatrolite
;
_journal_name_full 'European Journal of Mineralogy'
_journal_page_first 545
_journal_page_last 550
_journal_paper_doi 10.1127/0935-1221/2004/0016-0545
_journal_volume 16
_journal_year 2004
_chemical_formula_sum 'Al2.25 H6.04 K0.229 Na1.95 O13.021 Si2.75'
_chemical_name_mineral Paranatrolite
_symmetry_space_group_name_H-M 'F 1 d 1'
_cell_angle_alpha 90
_cell_angle_beta 91.601
_cell_angle_gamma 90
_cell_formula_units_Z 8
_cell_length_a 18.971
_cell_length_b 19.204
_cell_length_c 6.5952
_cell_volume 2401.819
_exptl_crystal_density_diffrn 2.246
_cod_original_formula_sum 'Na1.95 K.229 (Si2.75 Al2.25) O13.021 H6.04'
_cod_database_code 9005686

loop_
_symmetry_equiv_pos_as_xyz
x,y,z
x,1/2+y,1/2+z
1/2+x,y,1/2+z
1/2+x,1/2+y,z
1/4+x,1/4-y,1/4+z
1/4+x,3/4-y,3/4+z
3/4+x,1/4-y,3/4+z
3/4+x,3/4-y,1/4+z

loop_
_atom_site_label
_atom_site_fract_x
_atom_site_fract_y
_atom_site_fract_z
_atom_site_occupancy
_atom_site_U_iso_or_equiv
_atom_site_type_symbol
_atom_site_attached_hydrogens
Na1 -0.02490 0.21593 0.40350 0.97300 0.02810 Na 0
Na10 0.03054 0.27995 0.87920 0.97700 0.03190 Na 0
K 0.12970 0.37990 0.37800 0.22900 0.03340 K 0
SiT1 0.00000 0.00342 0.00000 0.59000 0.00930 Si 0
AlT1 0.00000 0.00342 0.00000 0.41000 0.00930 Al 0
SiT21 -0.08739 0.04280 0.37110 0.60000 0.00990 Si 0
AlT21 -0.08739 0.04280 0.37110 0.40000 0.00990 Al 0
SiT22 0.09389 -0.04350 0.38780 0.60000 0.00870 Si 0
AlT22 0.09389 -0.04350 0.38780 0.40000 0.00870 Al 0
AlT23 0.04920 0.08768 0.62380 0.51000 0.00970 Al 0
SiT23 0.04920 0.08768 0.62380 0.49000 0.00970 Si 0
AlT24 -0.03967 -0.08993 0.61330 0.53000 0.00970 Al 0
SiT24 -0.03967 -0.08993 0.61330 0.47000 0.00970 Si 0
O1 0.02360 0.07177 0.86270 1.00000 0.01920 O 0
O10 -0.01900 -0.06543 0.85470 1.00000 0.01890 O 0
O2 0.08596 0.16672 0.62470 1.00000 0.01540 O 0
O20 -0.07726 -0.16908 0.61940 1.00000 0.01520 O 0
O3 0.10458 0.02504 0.54210 1.00000 0.01770 O 0
O30 -0.09452 -0.03133 0.50270 1.00000 0.02070 O 0
O4 -0.02269 0.09221 0.46860 1.00000 0.02260 O 0
O40 0.03522 -0.09895 0.48190 1.00000 0.01970 O 0
O5 -0.07142 0.02389 0.12890 1.00000 0.01870 O 0
O50 0.06725 -0.01674 0.15820 1.00000 0.01910 O 0
Ow6 0.05730 0.19690 0.13320 0.98000 0.03040 O 0
H61 0.09800 0.20000 0.19900 0.98000 0.03200 H 0
H62 0.04400 0.15700 0.09600 0.98000 0.06000 H 0
Ow60 -0.04820 0.31840 0.60800 0.35900 0.04800 O 0
H601 -0.07600 0.28100 0.66700 0.36000 ? H 0
H602 -0.06400 0.33500 0.47400 0.36000 0.03000 H 0
Ow7 0.03320 0.31680 0.51660 0.68500 0.04600 O 0
H71 0.08100 0.32600 0.49900 0.68000 0.00300 H 0
H72 0.00300 0.36100 0.49000 0.68000 0.13000 H 0
Ow70 -0.06160 0.20330 0.77640 0.99700 0.05200 O 0
H701 -0.08600 0.16600 0.70400 1.00000 0.22000 H 0
H702 -0.06100 0.19700 0.92200 1.00000 0.03200 H 0

loop_
_cod_changelog_entry_id
_cod_changelog_entry_author
_cod_changelog_entry_date
_cod_changelog_entry_text
1
;cod-tools version 3.8.0
Id: cif_guess_AMCSD_atom_types 9581 2023-05-17 12:35:41Z saulius
;
2023-05-18T08:41:41+03:00
;Derived atom types and hydrogen counts
from atom names that follow the AMCSD naming convention
(Wat == water, O-H == hydroxyl).
;

loop_
_cod_related_entry_id
_cod_related_entry_database
_cod_related_entry_code
1 AMCSD 0007077
